data_2230323
loop_
_publ_author_name
'Naveen, S.'
'Thimmegowda, N. R.'
'Manjunath, H. R.'
'Sridhar, M. A.'
'Prasad, J. Shashidhara'
'Rangappa, K. S.'

_publ_section_title
;
 7-Chloro-5-cyclopropyl-9-methyl-5<i>H</i>-4,5,6,10-tetraazadibenzo[<i>a</i>,<i>d</i>]cyclohepten-11(10<i>H</i>)-one
;
_journal_coeditor_code GK2369
_journal_issue 6
_journal_name_full 'Acta Crystallographica Section E'
_journal_page_first o1445
_journal_page_last o1446
_journal_paper_doi 10.1107/S1600536811018022
_journal_volume 67
_journal_year 2011
_chemical_formula_iupac 'C15 H13 Cl N4 O'
_chemical_formula_moiety 'C15 H13 Cl N4 O'
_chemical_formula_sum 'C15 H13 Cl N4 O'
_chemical_formula_weight 300.74
_chemical_name_systematic
;
7-Chloro-5-cyclopropyl-9-methyl-5<i>H</i>-4,5,6,10-
tetraazadibenzo[<i>a</i>,<i>d</i>]cyclohepten-11(10<i>H</i>)-one
;
_space_group_IT_number 61
_symmetry_cell_setting orthorhombic
_symmetry_space_group_name_Hall '-P 2ac 2ab'
_symmetry_space_group_name_H-M 'P b c a'
_atom_sites_solution_hydrogens geom
_atom_sites_solution_primary direct
_atom_sites_solution_secondary difmap
_cell_angle_alpha 90
_cell_angle_beta 90
_cell_angle_gamma 90
_cell_formula_units_Z 8
_cell_length_a 12.7750(6)
_cell_length_b 13.5870(7)
_cell_length_c 16.4920(9)
_cell_measurement_reflns_used 4721
_cell_measurement_temperature 293
_cell_measurement_theta_max 25.03
_cell_measurement_theta_min 2.49
_cell_volume 2862.6(3)
_computing_cell_refinement 'SCALEPACK (Otwinowski & Minor, 1997)'
_computing_data_collection 'XPRESS (MacScience, 2002)'
_computing_data_reduction 'DENZO (Otwinowski & Minor, 1997) and SCALEPACK'
_computing_molecular_graphics 'PLATON (Spek, 2009) and ORTEPII (Johnson, 1976)'
_computing_publication_material 'SHELXL97 (Sheldrick, 2008)'
_computing_structure_refinement 'SHELXL97 (Sheldrick, 2008)'
_computing_structure_solution 'SHELXS97 (Sheldrick, 2008)'
_diffrn_ambient_temperature 293
_diffrn_detector_area_resol_mean 10.0
_diffrn_measured_fraction_theta_full 0.996
_diffrn_measured_fraction_theta_max 0.996
_diffrn_measurement_device_type 'MacScience DIPLabo 32001'
_diffrn_measurement_method \w
_diffrn_radiation_monochromator graphite
_diffrn_radiation_source 'fine-focus sealed tube'
_diffrn_radiation_type MoK\a
_diffrn_radiation_wavelength 0.71073
_diffrn_reflns_av_R_equivalents 0.014
_diffrn_reflns_av_sigmaI/netI 0.019
_diffrn_reflns_limit_h_max 15
_diffrn_reflns_limit_h_min -15
_diffrn_reflns_limit_k_max 16
_diffrn_reflns_limit_k_min -16
_diffrn_reflns_limit_l_max 19
_diffrn_reflns_limit_l_min -19
_diffrn_reflns_number 4721
_diffrn_reflns_reduction_process
;
;
_diffrn_reflns_theta_full 25.03
_diffrn_reflns_theta_max 25.03
_diffrn_reflns_theta_min 3.24
_diffrn_standards_number 0
_exptl_absorpt_coefficient_mu 0.271
_exptl_absorpt_correction_type none
_exptl_crystal_colour brown
_exptl_crystal_density_diffrn 1.396
_exptl_crystal_density_method 'Not measured'
_exptl_crystal_description block
_exptl_crystal_F_000 1248
_exptl_crystal_size_max 0.27
_exptl_crystal_size_mid 0.25
_exptl_crystal_size_min 0.25
_refine_diff_density_max 0.337
_refine_diff_density_min -0.393
_refine_ls_extinction_coef 0.0027(7)
_refine_ls_extinction_expression FC^*^=KFC[1+0.001XFC^2^\L^3^/SIN(2\Q)]^-1/4^
_refine_ls_extinction_method 'SHELXL97 (Sheldrick, 2008)'
_refine_ls_goodness_of_fit_ref 1.033
_refine_ls_hydrogen_treatment constr
_refine_ls_matrix_type full
_refine_ls_number_parameters 192
_refine_ls_number_reflns 2525
_refine_ls_number_restraints 0
_refine_ls_restrained_S_all 1.033
_refine_ls_R_factor_all 0.0476
_refine_ls_R_factor_gt 0.0402
_refine_ls_shift/su_max 0.013
_refine_ls_shift/su_mean 0.001
_refine_ls_structure_factor_coef Fsqd
_refine_ls_weighting_details 'calc w=1/[\s^2^(Fo^2^)+(0.0590P)^2^+1.1189P] where P=(Fo^2^+2Fc^2^)/3'
_refine_ls_weighting_scheme calc
_refine_ls_wR_factor_gt 0.1081
_refine_ls_wR_factor_ref 0.1136
_reflns_number_gt 2155
_reflns_number_total 2525
_reflns_threshold_expression I>2\s(I)
_cod_data_source_file gk2369.cif
_cod_data_source_block I
_cod_database_code 2230323
_cod_database_fobs_code 2230323

loop_
_symmetry_equiv_pos_site_id
_symmetry_equiv_pos_as_xyz
1 x,y,z
2 1/2-x,-y,1/2+z
3 1/2+x,1/2-y,-z
4 -x,1/2+y,1/2-z
5 -x,-y,-z
6 1/2+x,y,1/2-z
7 1/2-x,1/2+y,z
8 x,1/2-y,1/2+z

loop_
_atom_site_aniso_label
_atom_site_aniso_U_11
_atom_site_aniso_U_22
_atom_site_aniso_U_33
_atom_site_aniso_U_12
_atom_site_aniso_U_13
_atom_site_aniso_U_23
Cl19 0.0725(4) 0.0946(5) 0.0656(4) 0.0017(3) -0.0270(3) -0.0291(3)
O21 0.0605(9) 0.0418(7) 0.0425(7) 0.0021(6) -0.0068(6) -0.0094(6)
N1 0.0424(8) 0.0363(8) 0.0306(7) 0.0038(6) 0.0007(6) 0.0004(6)
N3 0.0483(9) 0.0435(9) 0.0384(8) -0.0026(7) -0.0034(7) -0.0029(6)
N8 0.0541(9) 0.0305(7) 0.0417(8) -0.0012(6) -0.0085(7) -0.0020(6)
N14 0.0589(9) 0.0352(8) 0.0393(8) 0.0042(7) 0.0000(7) 0.0018(6)
C2 0.0397(9) 0.0355(9) 0.0327(8) -0.0036(7) -0.0003(7) 0.0023(7)
C4 0.0498(11) 0.0538(12) 0.0435(10) -0.0054(9) -0.0078(9) -0.0036(9)
C5 0.0459(11) 0.0594(12) 0.0520(11) 0.0021(9) -0.0134(9) -0.0010(10)
C6 0.0451(10) 0.0427(10) 0.0508(11) 0.0018(8) -0.0051(8) 0.0015(8)
C7 0.0435(9) 0.0337(9) 0.0363(9) -0.0023(7) -0.0044(7) 0.0027(7)
C9 0.0378(9) 0.0380(9) 0.0338(9) 0.0012(7) 0.0005(7) -0.0042(7)
C10 0.0389(9) 0.0388(9) 0.0337(9) -0.0011(7) -0.0017(7) -0.0010(7)
C11 0.0526(11) 0.0495(11) 0.0326(9) -0.0007(9) 0.0012(8) -0.0032(8)
C12 0.0684(13) 0.0528(11) 0.0351(10) -0.0018(10) 0.0012(9) 0.0085(9)
C13 0.0744(14) 0.0393(11) 0.0454(11) 0.0031(9) 0.0005(10) 0.0091(8)
C15 0.0373(9) 0.0336(8) 0.0324(8) -0.0004(7) -0.0018(7) 0.0000(7)
C16 0.0513(10) 0.0386(9) 0.0359(9) 0.0038(8) 0.0054(8) -0.0023(7)
C17 0.0479(11) 0.0705(14) 0.0615(13) 0.0062(10) 0.0079(10) -0.0075(11)
C18 0.0743(15) 0.0587(13) 0.0549(13) 0.0029(11) 0.0254(11) 0.0067(10)
C20 0.0592(13) 0.0570(13) 0.0892(17) 0.0176(11) -0.0199(12) -0.0173(13)

loop_
_atom_site_type_symbol
_atom_site_label
_atom_site_fract_x
_atom_site_fract_y
_atom_site_fract_z
_atom_site_U_iso_or_equiv
_atom_site_thermal_displace_type
_atom_site_calc_flag
_atom_site_refinement_flags
_atom_site_occupancy
Cl Cl19 0.26118(5) 0.13670(5) 0.51234(4) 0.0776(3) Uani . . 1.000
O O21 0.00487(10) -0.08660(9) 0.11274(8) 0.0483(4) Uani . . 1.000
N N1 -0.00616(11) 0.11150(10) 0.29568(8) 0.0364(4) Uani . . 1.000
N N3 0.12574(12) 0.11681(11) 0.39490(9) 0.0434(5) Uani . . 1.000
N N8 0.07762(12) -0.06760(11) 0.23540(9) 0.0421(5) Uani . . 1.000
N N14 -0.01401(12) 0.23835(11) 0.19903(9) 0.0445(5) Uani . . 1.000
C C2 0.08540(13) 0.07028(12) 0.33068(10) 0.0360(5) Uani . . 1.000
C C4 0.21102(16) 0.07779(15) 0.42695(12) 0.0490(6) Uani . . 1.000
C C5 0.26156(16) -0.00449(16) 0.39890(12) 0.0524(7) Uani . . 1.000
C C6 0.22027(15) -0.05343(14) 0.33216(12) 0.0462(6) Uani . . 1.000
C C7 0.12823(14) -0.01540(12) 0.29831(10) 0.0378(5) Uani . . 1.000
C C9 0.03801(13) -0.03110(13) 0.16565(10) 0.0365(5) Uani . . 1.000
C C10 0.03435(13) 0.07739(13) 0.15357(10) 0.0371(5) Uani . . 1.000
C C11 0.04651(16) 0.11305(14) 0.07545(11) 0.0449(6) Uani . . 1.000
C C12 0.03218(17) 0.21156(15) 0.05952(12) 0.0521(7) Uani . . 1.000
C C13 0.00047(17) 0.27026(15) 0.12274(12) 0.0530(7) Uani . . 1.000
C C15 0.00547(13) 0.14368(12) 0.21449(10) 0.0344(5) Uani . . 1.000
C C16 -0.07237(15) 0.16871(13) 0.34905(10) 0.0419(5) Uani . . 1.000
C C17 -0.18729(17) 0.15434(18) 0.33813(13) 0.0600(7) Uani . . 1.000
C C18 -0.13242(19) 0.11117(17) 0.41005(13) 0.0626(8) Uani . . 1.000
C C20 0.27121(18) -0.14459(17) 0.29923(18) 0.0685(8) Uani . . 1.000
H H5 0.32220 -0.02710 0.42400 0.0630 Uiso calc R 1.000
H H8 0.07130 -0.13010 0.24230 0.0510 Uiso calc R 1.000
H H11 0.06440 0.07030 0.03370 0.0540 Uiso calc R 1.000
H H12 0.04350 0.23730 0.00800 0.0630 Uiso calc R 1.000
H H13 -0.01180 0.33650 0.11200 0.0640 Uiso calc R 1.000
H H16 -0.04800 0.23440 0.36480 0.0500 Uiso calc R 1.000
H H17A -0.21030 0.10970 0.29580 0.0720 Uiso calc R 1.000
H H17B -0.23270 0.21050 0.34720 0.0720 Uiso calc R 1.000
H H18A -0.14470 0.14120 0.46250 0.0750 Uiso calc R 1.000
H H18B -0.12240 0.04040 0.41120 0.0750 Uiso calc R 1.000
H H20A 0.33340 -0.15860 0.32980 0.1030 Uiso calc R 1.000
H H20B 0.28930 -0.13450 0.24330 0.1030 Uiso calc R 1.000
H H20C 0.22350 -0.19900 0.30350 0.1030 Uiso calc R 1.000

loop_
_atom_type_symbol
_atom_type_description
_atom_type_scat_dispersion_real
_atom_type_scat_dispersion_imag
_atom_type_scat_source
O O 0.0106 0.0060 'International Tables Vol C Tables 4.2.6.8 and 6.1.1.4'
N N 0.0061 0.0033 'International Tables Vol C Tables 4.2.6.8 and 6.1.1.4'
Cl Cl 0.1484 0.1585 'International Tables Vol C Tables 4.2.6.8 and 6.1.1.4'
H H 0.0000 0.0000 'International Tables Vol C Tables 4.2.6.8 and 6.1.1.4'
C C 0.0033 0.0016 'International Tables Vol C Tables 4.2.6.8 and 6.1.1.4'

loop_
_geom_angle_atom_site_label_1
_geom_angle_atom_site_label_2
_geom_angle_atom_site_label_3
_geom_angle_site_symmetry_1
_geom_angle_site_symmetry_2
_geom_angle_site_symmetry_3
_geom_angle
_geom_angle_publ_flag
C2 N1 C15 . . . 114.82(13) no
C2 N1 C16 . . . 116.50(13) no
C15 N1 C16 . . . 118.07(13) no
C2 N3 C4 . . . 116.41(16) no
C7 N8 C9 . . . 127.75(15) no
C13 N14 C15 . . . 117.66(16) no
C9 N8 H8 . . . 116.00 no
C7 N8 H8 . . . 116.00 no
N3 C2 C7 . . . 123.20(16) no
N1 C2 N3 . . . 116.95(14) no
N1 C2 C7 . . . 119.85(15) no
Cl19 C4 C5 . . . 118.30(16) no
Cl19 C4 N3 . . . 116.24(15) no
N3 C4 C5 . . . 125.46(18) no
C4 C5 C6 . . . 118.59(19) no
C5 C6 C7 . . . 117.25(17) no
C7 C6 C20 . . . 121.62(18) no
C5 C6 C20 . . . 121.12(19) no
N8 C7 C6 . . . 119.44(15) no
N8 C7 C2 . . . 121.41(15) no
C2 C7 C6 . . . 119.04(16) no
O21 C9 C10 . . . 120.14(15) no
O21 C9 N8 . . . 120.57(16) no
N8 C9 C10 . . . 119.30(15) no
C11 C10 C15 . . . 118.19(16) no
C9 C10 C15 . . . 123.36(15) no
C9 C10 C11 . . . 117.87(15) no
C10 C11 C12 . . . 120.19(17) no
C11 C12 C13 . . . 117.32(18) no
N14 C13 C12 . . . 124.33(19) no
N1 C15 N14 . . . 117.29(14) no
N14 C15 C10 . . . 122.17(15) no
N1 C15 C10 . . . 120.52(15) no
N1 C16 C18 . . . 115.50(16) no
N1 C16 C17 . . . 115.56(15) no
C17 C16 C18 . . . 60.35(14) no
C16 C17 C18 . . . 59.67(14) no
C16 C18 C17 . . . 59.98(14) no
C4 C5 H5 . . . 121.00 no
C6 C5 H5 . . . 121.00 no
C10 C11 H11 . . . 120.00 no
C12 C11 H11 . . . 120.00 no
C11 C12 H12 . . . 121.00 no
C13 C12 H12 . . . 121.00 no
N14 C13 H13 . . . 118.00 no
C12 C13 H13 . . . 118.00 no
N1 C16 H16 . . . 118.00 no
C17 C16 H16 . . . 118.00 no
C18 C16 H16 . . . 118.00 no
C16 C17 H17A . . . 118.00 no
C16 C17 H17B . . . 118.00 no
C18 C17 H17A . . . 118.00 no
C18 C17 H17B . . . 118.00 no
H17A C17 H17B . . . 115.00 no
C16 C18 H18A . . . 118.00 no
C16 C18 H18B . . . 118.00 no
C17 C18 H18A . . . 118.00 no
C17 C18 H18B . . . 118.00 no
H18A C18 H18B . . . 115.00 no
C6 C20 H20A . . . 109.00 no
C6 C20 H20B . . . 110.00 no
C6 C20 H20C . . . 109.00 no
H20A C20 H20B . . . 109.00 no
H20A C20 H20C . . . 110.00 no
H20B C20 H20C . . . 109.00 no

loop_
_geom_bond_atom_site_label_1
_geom_bond_atom_site_label_2
_geom_bond_site_symmetry_1
_geom_bond_site_symmetry_2
_geom_bond_distance
_geom_bond_publ_flag
Cl19 C4 . . 1.742(2) no
O21 C9 . . 1.229(2) no
N1 C2 . . 1.420(2) no
N1 C15 . . 1.416(2) no
N1 C16 . . 1.447(2) no
N3 C2 . . 1.337(2) no
N3 C4 . . 1.322(3) no
N8 C7 . . 1.413(2) no
N8 C9 . . 1.351(2) no
N14 C13 . . 1.344(2) no
N14 C15 . . 1.335(2) no
N8 H8 . . 0.8600 no
C2 C7 . . 1.393(2) no
C4 C5 . . 1.371(3) no
C5 C6 . . 1.390(3) no
C6 C20 . . 1.501(3) no
C6 C7 . . 1.400(3) no
C9 C10 . . 1.488(2) no
C10 C15 . . 1.399(2) no
C10 C11 . . 1.385(2) no
C11 C12 . . 1.376(3) no
C12 C13 . . 1.374(3) no
C16 C18 . . 1.487(3) no
C16 C17 . . 1.492(3) no
C17 C18 . . 1.497(3) no
C5 H5 . . 0.9300 no
C11 H11 . . 0.9300 no
C12 H12 . . 0.9300 no
C13 H13 . . 0.9300 no
C16 H16 . . 0.9800 no
C17 H17A . . 0.9700 no
C17 H17B . . 0.9700 no
C18 H18A . . 0.9700 no
C18 H18B . . 0.9700 no
C20 H20A . . 0.9600 no
C20 H20B . . 0.9600 no
C20 H20C . . 0.9600 no

loop_
_geom_contact_atom_site_label_1
_geom_contact_atom_site_label_2
_geom_contact_distance
_geom_contact_site_symmetry_1
_geom_contact_site_symmetry_2
_geom_contact_publ_flag
Cl19 H17B 3.1100 . 3_556 no
O21 C12 3.343(2) . 5_555 no
O21 C11 3.193(2) . 5_555 no
O21 C20 3.412(3) . 6_455 no
O21 C5 3.308(2) . 6_455 no
O21 H16 2.5200 . 4_545 no
O21 H11 2.5800 . 5_555 no
O21 H11 2.6100 . . no
O21 H5 2.5400 . 6_455 no
O21 H20A 2.5800 . 6_455 no
N1 N8 2.838(2) . . no
N3 C18 3.308(3) . . no
N8 C13 3.365(3) . 4_545 no
N8 N1 2.838(2) . . no
N8 N14 2.963(2) . 4_545 no
N14 C17 3.386(3) . . no
N14 N8 2.963(2) . 4_555 no
N3 H12 2.9200 . 8_555 no
N3 H16 2.7800 . . no
N8 H20C 2.8100 . . no
N8 H20B 2.8600 . . no
N14 H16 2.7700 . . no
N14 H8 2.1600 . 4_555 no
N14 H20C 2.8100 . 4_555 no
C5 O21 3.308(2) . 6_555 no
C7 C13 3.589(3) . 4_545 no
C11 O21 3.193(2) . 5_555 no
C12 O21 3.343(2) . 5_555 no
C13 N8 3.365(3) . 4_555 no
C13 C7 3.589(3) . 4_555 no
C17 N14 3.386(3) . . no
C18 N3 3.308(3) . . no
C20 O21 3.412(3) . 6_555 no
C2 H18B 3.0000 . . no
C7 H13 2.9100 . 4_545 no
C7 H17A 3.0900 . 6_555 no
C13 H8 2.7600 . 4_555 no
C15 H17A 3.1000 . . no
C20 H8 2.7300 . . no
H5 H20A 2.3700 . . no
H5 H11 2.3900 . 2_555 no
H5 O21 2.5400 . 6_555 no
H8 C20 2.7300 . . no
H8 H20C 2.3800 . . no
H8 N14 2.1600 . 4_545 no
H8 C13 2.7600 . 4_545 no
H8 H13 2.5600 . 4_545 no
H8 H16 2.5700 . 4_545 no
H11 O21 2.6100 . . no
H11 H5 2.3900 . 2_554 no
H11 O21 2.5800 . 5_555 no
H12 N3 2.9200 . 8_554 no
H13 C7 2.9100 . 4_555 no
H13 H8 2.5600 . 4_555 no
H16 N3 2.7800 . . no
H16 N14 2.7700 . . no
H16 O21 2.5200 . 4_555 no
H16 H8 2.5700 . 4_555 no
H17A C15 3.1000 . . no
H17A C7 3.0900 . 6_455 no
H17B Cl19 3.1100 . 3_456 no
H18B C2 3.0000 . . no
H20A H5 2.3700 . . no
H20A O21 2.5800 . 6_555 no
H20B N8 2.8600 . . no
H20C N8 2.8100 . . no
H20C H8 2.3800 . . no
H20C N14 2.8100 . 4_545 no

loop_
_geom_hbond_atom_site_label_D
_geom_hbond_atom_site_label_H
_geom_hbond_atom_site_label_A
_geom_hbond_site_symmetry_A
_geom_hbond_distance_DH
_geom_hbond_distance_HA
_geom_hbond_distance_DA
_geom_hbond_angle_DHA
_geom_hbond_publ_flag
N8 H8 N14 4_545 0.86 2.16 2.963(2) 155 yes
C5 H5 O21 6_555 0.93 2.54 3.308(2) 140 yes
C11 H11 O21 5_555 0.93 2.58 3.193(2) 124 yes
C16 H16 O21 4_555 0.98 2.52 3.492(2) 171 yes
C20 H20A O21 6_555 0.96 2.58 3.412(3) 145 yes

loop_
_geom_torsion_atom_site_label_1
_geom_torsion_atom_site_label_2
_geom_torsion_atom_site_label_3
_geom_torsion_atom_site_label_4
_geom_torsion_site_symmetry_1
_geom_torsion_site_symmetry_2
_geom_torsion_site_symmetry_3
_geom_torsion_site_symmetry_4
_geom_torsion
_geom_torsion_publ_flag
C15 N1 C2 N3 . . . . 117.40(16) no
C15 N1 C2 C7 . . . . -63.2(2) no
C16 N1 C2 N3 . . . . -26.7(2) no
C16 N1 C2 C7 . . . . 152.68(16) no
C2 N1 C15 N14 . . . . -121.30(16) no
C2 N1 C15 C10 . . . . 59.9(2) no
C16 N1 C15 N14 . . . . 22.2(2) no
C16 N1 C15 C10 . . . . -156.65(16) no
C2 N1 C16 C17 . . . . -139.70(16) no
C2 N1 C16 C18 . . . . -72.0(2) no
C15 N1 C16 C17 . . . . 77.4(2) no
C15 N1 C16 C18 . . . . 145.11(17) no
C4 N3 C2 N1 . . . . -179.96(16) no
C4 N3 C2 C7 . . . . 0.7(3) no
C2 N3 C4 Cl19 . . . . -178.26(13) no
C2 N3 C4 C5 . . . . 1.2(3) no
C9 N8 C7 C2 . . . . 48.6(3) no
C9 N8 C7 C6 . . . . -135.18(19) no
C7 N8 C9 O21 . . . . 173.00(16) no
C7 N8 C9 C10 . . . . -7.3(3) no
C15 N14 C13 C12 . . . . 1.2(3) no
C13 N14 C15 N1 . . . . 177.66(16) no
C13 N14 C15 C10 . . . . -3.5(3) no
N1 C2 C7 N8 . . . . -5.5(2) no
N1 C2 C7 C6 . . . . 178.18(16) no
N3 C2 C7 N8 . . . . 173.78(16) no
N3 C2 C7 C6 . . . . -2.5(3) no
Cl19 C4 C5 C6 . . . . 178.23(15) no
N3 C4 C5 C6 . . . . -1.3(3) no
C4 C5 C6 C7 . . . . -0.6(3) no
C4 C5 C6 C20 . . . . -179.2(2) no
C5 C6 C7 N8 . . . . -174.00(17) no
C5 C6 C7 C2 . . . . 2.4(3) no
C20 C6 C7 N8 . . . . 4.6(3) no
C20 C6 C7 C2 . . . . -179.04(18) no
O21 C9 C10 C11 . . . . -32.9(2) no
O21 C9 C10 C15 . . . . 138.19(18) no
N8 C9 C10 C11 . . . . 147.41(17) no
N8 C9 C10 C15 . . . . -41.5(2) no
C9 C10 C11 C12 . . . . 172.74(18) no
C15 C10 C11 C12 . . . . 1.2(3) no
C9 C10 C15 N1 . . . . 10.1(2) no
C9 C10 C15 N14 . . . . -168.66(16) no
C11 C10 C15 N1 . . . . -178.83(16) no
C11 C10 C15 N14 . . . . 2.4(3) no
C10 C11 C12 C13 . . . . -3.3(3) no
C11 C12 C13 N14 . . . . 2.2(3) no
N1 C16 C17 C18 . . . . 106.08(18) no
N1 C16 C18 C17 . . . . -106.17(18) no

loop_
_cod_related_entry_id
_cod_related_entry_database
_cod_related_entry_code
1 ChemSpider 407390
